data_4514843
loop_
_publ_author_name
'Zhai, Dan-Dan'
'Du, Hui-Zhen'
'Zhang, Xiang-Yu'
'Liu, Yu-Feng'
'Guan, Bing-Tao'

_publ_section_title
;
 Potassium Yttrium Ate Complexes: Synergistic Effect Enabled Reversible H2
 Activation and Catalytic Hydrogenation
;
_journal_issue 9
_journal_name_full 'ACS Catalysis'
_journal_page_first 8766
_journal_paper_doi 10.1021/acscatal.9b02899
_journal_volume 9
_journal_year 2019
_chemical_formula_sum 'C29 H69 K N3 O Si6 Y'
_chemical_formula_weight 772.42
_space_group_IT_number 14
_space_group_name_Hall '-P 2ybc'
_space_group_name_H-M_alt 'P 1 21/c 1'
_symmetry_cell_setting monoclinic
_symmetry_space_group_name_Hall '-P 2ybc'
_symmetry_space_group_name_H-M 'P 1 21/c 1'
_atom_sites_solution_hydrogens geom
_atom_sites_solution_primary direct
_atom_sites_solution_secondary difmap
_audit_creation_method SHELXL-97
_cell_angle_alpha 90.00
_cell_angle_beta 92.915(4)
_cell_angle_gamma 90.00
_cell_formula_units_Z 4
_cell_length_a 11.344(2)
_cell_length_b 11.734(2)
_cell_length_c 31.997(6)
_cell_measurement_reflns_used 7586
_cell_measurement_temperature 113(2)
_cell_measurement_theta_max 27.5
_cell_measurement_theta_min 3.1
_cell_volume 4253.6(13)
_computing_cell_refinement 'CrystalClear-SM Expert 2.1 b42'
_computing_data_collection 'CrystalClear-SM Expert 2.1 b42 (Rigaku, 2015)'
_computing_data_reduction 'CrystalClear-SM Expert 2.1 b42'
_computing_molecular_graphics 'CrystalStructure 4.1'
_computing_publication_material 'CrystalStructure 4.1 (Rigaku, 2014)'
_computing_structure_refinement 'SHELXL-97 (Sheldrick, 1997)'
_computing_structure_solution 'SHELXS-97 (Sheldrick, 1990)'
_diffrn_ambient_temperature 113(2)
_diffrn_detector_area_resol_mean 5.814
_diffrn_measured_fraction_theta_full 0.992
_diffrn_measured_fraction_theta_max 0.992
_diffrn_measurement_device_type 'Rigaku XtaLAB P200'
_diffrn_measurement_method '\w and \f scans'
_diffrn_radiation_monochromator multilayer
_diffrn_radiation_source 'rotating anode'
_diffrn_radiation_type MoK\a
_diffrn_radiation_wavelength 0.71073
_diffrn_reflns_av_R_equivalents 0.0759
_diffrn_reflns_av_sigmaI/netI 0.0683
_diffrn_reflns_limit_h_max 14
_diffrn_reflns_limit_h_min -14
_diffrn_reflns_limit_k_max 15
_diffrn_reflns_limit_k_min -12
_diffrn_reflns_limit_l_max 41
_diffrn_reflns_limit_l_min -41
_diffrn_reflns_number 41183
_diffrn_reflns_theta_full 27.53
_diffrn_reflns_theta_max 27.53
_diffrn_reflns_theta_min 3.04
_diffrn_standards_decay_% 0
_diffrn_standards_interval_count 0
_diffrn_standards_interval_time 0
_diffrn_standards_number 0
_exptl_absorpt_coefficient_mu 1.662
_exptl_absorpt_correction_T_max 0.7540
_exptl_absorpt_correction_T_min 0.6354
_exptl_absorpt_correction_type multi-scan
_exptl_absorpt_process_details 'REQAB (Rigaku, 1998)'
_exptl_crystal_colour Colorless
_exptl_crystal_density_diffrn 1.206
_exptl_crystal_density_method 'not measured'
_exptl_crystal_description Prism
_exptl_crystal_F_000 1656
_exptl_crystal_size_max 0.30
_exptl_crystal_size_mid 0.18
_exptl_crystal_size_min 0.18
_refine_diff_density_max 1.370
_refine_diff_density_min -1.971
_refine_diff_density_rms 0.145
_refine_ls_extinction_method none
_refine_ls_goodness_of_fit_ref 1.037
_refine_ls_hydrogen_treatment constr
_refine_ls_matrix_type full
_refine_ls_number_parameters 388
_refine_ls_number_reflns 9722
_refine_ls_number_restraints 6
_refine_ls_restrained_S_all 1.037
_refine_ls_R_factor_all 0.1075
_refine_ls_R_factor_gt 0.0909
_refine_ls_shift/su_max 0.001
_refine_ls_shift/su_mean 0.000
_refine_ls_structure_factor_coef Fsqd
_refine_ls_weighting_details 'calc w=1/[\s^2^(Fo^2^)+(0.2000P)^2^+51.0801P] where P=(Fo^2^+2Fc^2^)/3'
_refine_ls_weighting_scheme calc
_refine_ls_wR_factor_gt 0.3137
_refine_ls_wR_factor_ref 0.3250
_reflns_number_gt 7970
_reflns_number_total 9722
_reflns_threshold_expression >2sigma(I)
_cod_data_source_file cs9b02899_si_002.cif
_cod_data_source_block shelx
_cod_depositor_comments
;
The following automatic conversions were performed:

'_symmetry_cell_setting' value 'Monoclinic' changed to 'monoclinic'
according to
/home/data/users/saulius/crontab/automatic-downloads/current/ACS/lib/dictionaries/cif_core.dic
dictionary named 'cif_core.dic' version 2.4.2 from 2011-04-26.

'_exptl_absorpt_correction_type' value 'MULTI-SCAN' changed to
'multi-scan' according to
/home/data/users/saulius/crontab/automatic-downloads/current/ACS/lib/dictionaries/cif_core.dic
dictionary named 'cif_core.dic' version 2.4.2 from 2011-04-26.

'_refine_ls_hydrogen_treatment' value 'CONSTR' changed to 'constr'
according to
/home/data/users/saulius/crontab/automatic-downloads/current/ACS/lib/dictionaries/cif_core.dic
dictionary named 'cif_core.dic' version 2.4.2 from 2011-04-26.

Automatic conversion script
Id: cif_fix_values 4973 2017-02-22 13:04:09Z antanas 
;
_cod_original_cell_volume 4253.8(14)
_cod_original_sg_symbol_H-M P2(1)/c
_cod_database_code 4514843

loop_
_symmetry_equiv_pos_as_xyz
'x, y, z'
'-x, y+1/2, -z+1/2'
'-x, -y, -z'
'x, -y-1/2, z-1/2'

loop_
_atom_site_label
_atom_site_type_symbol
_atom_site_fract_x
_atom_site_fract_y
_atom_site_fract_z
_atom_site_U_iso_or_equiv
_atom_site_adp_type
_atom_site_occupancy
_atom_site_symmetry_multiplicity
_atom_site_calc_flag
_atom_site_refinement_flags
Y1 Y 0.29264(6) 0.19226(6) 0.37242(2) 0.0125(2) Uani 1 1 d .
K1 K -0.16063(16) -0.10167(16) 0.28160(5) 0.0244(4) Uani 1 1 d .
Si1 Si 0.24302(19) -0.07879(17) 0.34807(7) 0.0177(4) Uani 1 1 d .
Si2 Si 0.2260(2) -0.04565(19) 0.43935(7) 0.0233(5) Uani 1 1 d .
Si3 Si 0.08245(19) 0.33138(19) 0.41925(6) 0.0182(4) Uani 1 1 d .
Si4 Si 0.3247(2) 0.41432(19) 0.44649(7) 0.0200(5) Uani 1 1 d .
Si5 Si 0.59418(18) 0.16925(19) 0.38287(7) 0.0182(4) Uani 1 1 d .
Si6 Si 0.5152(2) 0.31963(19) 0.31329(7) 0.0200(5) Uani 1 1 d .
N1 N 0.2539(6) 0.0091(5) 0.3907(2) 0.0170(12) Uani 1 1 d .
N2 N 0.4815(5) 0.2346(6) 0.35519(19) 0.0167(12) Uani 1 1 d .
N3 N 0.2343(6) 0.3251(5) 0.41712(19) 0.0161(12) Uani 1 1 d .
C1 C 0.3405(8) -0.0218(7) 0.3067(3) 0.0235(16) Uani 1 1 d .
H1A H 0.3369 0.0616 0.3065 0.035 Uiso 1 1 calc R
H1B H 0.3131 -0.0511 0.2793 0.035 Uiso 1 1 calc R
H1C H 0.4221 -0.0464 0.3130 0.035 Uiso 1 1 calc R
C2 C 0.0890(8) -0.0865(7) 0.3244(2) 0.0233(16) Uani 1 1 d .
H2A H 0.0368 -0.1192 0.3447 0.035 Uiso 1 1 calc R
H2B H 0.0878 -0.1345 0.2993 0.035 Uiso 1 1 calc R
H2C H 0.0618 -0.0097 0.3167 0.035 Uiso 1 1 calc R
C3 C 0.2906(9) -0.2313(7) 0.3559(3) 0.0275(18) Uani 1 1 d .
H3A H 0.3733 -0.2335 0.3664 0.041 Uiso 1 1 calc R
H3B H 0.2823 -0.2721 0.3292 0.041 Uiso 1 1 calc R
H3C H 0.2410 -0.2678 0.3763 0.041 Uiso 1 1 calc R
C4 C 0.0780(10) -0.1189(10) 0.4388(3) 0.042(3) Uani 1 1 d .
H4A H 0.0153 -0.0627 0.4333 0.063 Uiso 1 1 calc R
H4B H 0.0679 -0.1549 0.4660 0.063 Uiso 1 1 calc R
H4C H 0.0740 -0.1771 0.4168 0.063 Uiso 1 1 calc R
C5 C 0.3381(10) -0.1528(8) 0.4605(3) 0.035(2) Uani 1 1 d .
H5A H 0.3244 -0.2262 0.4465 0.052 Uiso 1 1 calc R
H5B H 0.3302 -0.1621 0.4907 0.052 Uiso 1 1 calc R
H5C H 0.4177 -0.1257 0.4553 0.052 Uiso 1 1 calc R
C6 C 0.2257(10) 0.0672(9) 0.4808(3) 0.037(2) Uani 1 1 d .
H6A H 0.2975 0.1134 0.4796 0.056 Uiso 1 1 calc R
H6B H 0.2233 0.0312 0.5084 0.056 Uiso 1 1 calc R
H6C H 0.1563 0.1161 0.4760 0.056 Uiso 1 1 calc R
C7 C 0.0146(7) 0.2008(7) 0.3921(3) 0.0245(17) Uani 1 1 d U
H7A H 0.0436 0.1945 0.3639 0.037 Uiso 1 1 calc R
H7B H -0.0715 0.2082 0.3903 0.037 Uiso 1 1 calc R
H7C H 0.0368 0.1323 0.4082 0.037 Uiso 1 1 calc R
C8 C 0.0228(8) 0.3322(9) 0.4728(3) 0.0298(19) Uani 1 1 d .
H8A H 0.0664 0.2769 0.4906 0.045 Uiso 1 1 calc R
H8B H -0.0610 0.3116 0.4708 0.045 Uiso 1 1 calc R
H8C H 0.0319 0.4085 0.4850 0.045 Uiso 1 1 calc R
C9 C 0.0179(9) 0.4573(8) 0.3909(3) 0.035(2) Uani 1 1 d .
H9A H 0.0434 0.5272 0.4055 0.052 Uiso 1 1 calc R
H9B H -0.0684 0.4523 0.3900 0.052 Uiso 1 1 calc R
H9C H 0.0449 0.4585 0.3623 0.052 Uiso 1 1 calc R
C10 C 0.4166(9) 0.3333(9) 0.4860(3) 0.034(2) Uani 1 1 d .
H10A H 0.3655 0.2984 0.5063 0.050 Uiso 1 1 calc R
H10B H 0.4723 0.3852 0.5007 0.050 Uiso 1 1 calc R
H10C H 0.4603 0.2736 0.4720 0.050 Uiso 1 1 calc R
C11 C 0.2471(10) 0.5268(9) 0.4767(4) 0.043(3) Uani 1 1 d .
H11A H 0.1891 0.5660 0.4581 0.064 Uiso 1 1 calc R
H11B H 0.3050 0.5819 0.4882 0.064 Uiso 1 1 calc R
H11C H 0.2067 0.4909 0.4997 0.064 Uiso 1 1 calc R
C12 C 0.4295(9) 0.4940(8) 0.4136(3) 0.033(2) Uani 1 1 d .
H12A H 0.4750 0.4397 0.3977 0.050 Uiso 1 1 calc R
H12B H 0.4834 0.5394 0.4318 0.050 Uiso 1 1 calc R
H12C H 0.3847 0.5445 0.3943 0.050 Uiso 1 1 calc R
C13 C 0.5355(8) 0.0633(7) 0.4206(3) 0.0252(17) Uani 1 1 d .
H13A H 0.4752 0.0997 0.4370 0.038 Uiso 1 1 calc R
H13B H 0.6002 0.0362 0.4395 0.038 Uiso 1 1 calc R
H13C H 0.5005 -0.0014 0.4051 0.038 Uiso 1 1 calc R
C14 C 0.6903(8) 0.2669(8) 0.4161(3) 0.0277(18) Uani 1 1 d .
H14A H 0.7443 0.3077 0.3984 0.042 Uiso 1 1 calc R
H14B H 0.7361 0.2221 0.4370 0.042 Uiso 1 1 calc R
H14C H 0.6409 0.3219 0.4302 0.042 Uiso 1 1 calc R
C15 C 0.6954(8) 0.0843(8) 0.3488(3) 0.0284(18) Uani 1 1 d .
H15A H 0.6484 0.0480 0.3259 0.043 Uiso 1 1 calc R
H15B H 0.7365 0.0257 0.3657 0.043 Uiso 1 1 calc R
H15C H 0.7534 0.1356 0.3371 0.043 Uiso 1 1 calc R
C16 C 0.4148(10) 0.4444(8) 0.3043(3) 0.034(2) Uani 1 1 d .
H16A H 0.3440 0.4341 0.3202 0.052 Uiso 1 1 calc R
H16B H 0.3921 0.4503 0.2745 0.052 Uiso 1 1 calc R
H16C H 0.4556 0.5142 0.3136 0.052 Uiso 1 1 calc R
C17 C 0.6665(8) 0.3887(9) 0.3188(3) 0.0299(19) Uani 1 1 d .
H17A H 0.6709 0.4376 0.3436 0.045 Uiso 1 1 calc R
H17B H 0.6796 0.4346 0.2938 0.045 Uiso 1 1 calc R
H17C H 0.7272 0.3294 0.3216 0.045 Uiso 1 1 calc R
C18 C 0.5129(9) 0.2342(8) 0.2631(3) 0.0291(19) Uani 1 1 d .
H18A H 0.5644 0.1676 0.2670 0.044 Uiso 1 1 calc R
H18B H 0.5410 0.2819 0.2405 0.044 Uiso 1 1 calc R
H18C H 0.4321 0.2090 0.2559 0.044 Uiso 1 1 calc R
C19 C 0.1873(7) 0.2539(7) 0.3046(2) 0.0191(15) Uani 1 1 d .
H19A H 0.1561 0.3305 0.3110 0.023 Uiso 1 1 calc R
H19B H 0.2519 0.2673 0.2856 0.023 Uiso 1 1 calc R
C20 C 0.0942(7) 0.2025(6) 0.2779(2) 0.0171(14) Uani 1 1 d .
C21 C 0.1210(8) 0.1269(7) 0.2451(2) 0.0229(16) Uani 1 1 d .
H21 H 0.2012 0.1105 0.2404 0.027 Uiso 1 1 calc R
C22 C 0.0324(9) 0.0759(7) 0.2195(3) 0.0279(18) Uani 1 1 d .
H22 H 0.0532 0.0234 0.1985 0.033 Uiso 1 1 calc R
C23 C -0.0837(9) 0.1005(8) 0.2244(3) 0.031(2) Uani 1 1 d .
H23 H -0.1438 0.0667 0.2067 0.037 Uiso 1 1 calc R
C24 C -0.1122(8) 0.1759(8) 0.2556(3) 0.0267(18) Uani 1 1 d .
H24 H -0.1929 0.1932 0.2593 0.032 Uiso 1 1 calc R
C25 C -0.0265(7) 0.2265(7) 0.2817(2) 0.0222(16) Uani 1 1 d .
H25 H -0.0495 0.2785 0.3025 0.027 Uiso 1 1 calc R
O1 O -0.2509(6) -0.2288(6) 0.3395(2) 0.0358(16) Uani 1 1 d .
C26 C -0.1769(12) -0.2944(17) 0.3686(4) 0.073(5) Uani 1 1 d .
H26A H -0.1021 -0.2531 0.3751 0.088 Uiso 1 1 calc R
H26B H -0.1576 -0.3687 0.3559 0.088 Uiso 1 1 calc R
C27 C -0.2398(11) -0.3129(12) 0.4072(4) 0.050(3) Uani 1 1 d .
H27A H -0.1934 -0.2829 0.4318 0.060 Uiso 1 1 calc R
H27B H -0.2549 -0.3950 0.4115 0.060 Uiso 1 1 calc R
C28 C -0.3541(10) -0.2484(10) 0.4003(3) 0.042(3) Uani 1 1 d .
H28A H -0.3493 -0.1725 0.4138 0.051 Uiso 1 1 calc R
H28B H -0.4208 -0.2913 0.4115 0.051 Uiso 1 1 calc R
C29 C -0.3678(10) -0.2376(9) 0.3531(3) 0.040(2) Uani 1 1 d .
H29A H -0.4079 -0.3054 0.3407 0.048 Uiso 1 1 calc R
H29B H -0.4142 -0.1689 0.3450 0.048 Uiso 1 1 calc R

loop_
_atom_site_aniso_label
_atom_site_aniso_U_11
_atom_site_aniso_U_22
_atom_site_aniso_U_33
_atom_site_aniso_U_23
_atom_site_aniso_U_13
_atom_site_aniso_U_12
Y1 0.0110(4) 0.0151(3) 0.0116(3) -0.0003(2) 0.0021(2) -0.0006(2)
K1 0.0254(9) 0.0269(9) 0.0210(8) 0.0001(6) 0.0019(7) -0.0013(7)
Si1 0.0182(11) 0.0146(9) 0.0202(10) -0.0012(7) 0.0002(8) -0.0011(8)
Si2 0.0289(13) 0.0216(11) 0.0197(10) 0.0079(8) 0.0048(9) -0.0008(9)
Si3 0.0144(10) 0.0238(10) 0.0165(10) 0.0010(8) 0.0025(7) 0.0035(8)
Si4 0.0194(11) 0.0221(10) 0.0185(10) -0.0065(8) 0.0026(8) -0.0004(8)
Si5 0.0104(9) 0.0242(10) 0.0202(10) -0.0019(8) 0.0032(7) -0.0011(8)
Si6 0.0193(11) 0.0238(11) 0.0171(10) 0.0004(8) 0.0040(8) -0.0067(8)
N1 0.017(3) 0.015(3) 0.019(3) -0.001(2) 0.004(2) -0.002(2)
N2 0.010(3) 0.022(3) 0.018(3) -0.001(2) 0.002(2) -0.003(2)
N3 0.014(3) 0.019(3) 0.015(3) -0.004(2) 0.003(2) 0.004(2)
C1 0.023(4) 0.024(4) 0.024(4) -0.004(3) 0.006(3) 0.003(3)
C2 0.025(4) 0.025(4) 0.020(4) -0.001(3) -0.002(3) 0.004(3)
C3 0.035(5) 0.015(4) 0.032(4) -0.002(3) -0.009(4) 0.000(3)
C4 0.043(6) 0.047(6) 0.039(5) 0.015(5) 0.019(5) -0.015(5)
C5 0.047(6) 0.030(5) 0.028(4) 0.013(4) 0.004(4) 0.008(4)
C6 0.054(7) 0.038(5) 0.021(4) 0.005(4) 0.014(4) 0.015(5)
C7 0.012(3) 0.030(4) 0.032(4) 0.000(3) 0.003(3) -0.001(3)
C8 0.024(4) 0.044(5) 0.022(4) -0.001(4) 0.009(3) -0.002(4)
C9 0.033(5) 0.034(5) 0.036(5) 0.011(4) -0.006(4) 0.010(4)
C10 0.033(5) 0.042(5) 0.024(4) -0.003(4) -0.007(4) -0.007(4)
C11 0.033(5) 0.041(6) 0.055(6) -0.026(5) 0.015(5) -0.003(4)
C12 0.038(5) 0.031(5) 0.032(5) -0.011(4) 0.008(4) -0.012(4)
C13 0.019(4) 0.029(4) 0.028(4) 0.008(3) 0.001(3) 0.000(3)
C14 0.022(4) 0.043(5) 0.017(4) -0.004(3) 0.000(3) -0.004(4)
C15 0.017(4) 0.034(5) 0.034(5) -0.006(4) 0.003(3) 0.005(3)
C16 0.044(6) 0.024(4) 0.034(5) 0.000(4) -0.002(4) -0.012(4)
C17 0.026(5) 0.043(5) 0.021(4) -0.002(4) 0.003(3) -0.016(4)
C18 0.032(5) 0.033(5) 0.022(4) -0.005(3) 0.003(3) -0.012(4)
C19 0.014(4) 0.023(4) 0.020(4) -0.001(3) -0.001(3) 0.003(3)
C20 0.019(4) 0.020(3) 0.012(3) 0.006(3) 0.001(3) -0.004(3)
C21 0.025(4) 0.028(4) 0.016(3) -0.001(3) 0.004(3) 0.002(3)
C22 0.041(5) 0.021(4) 0.022(4) -0.002(3) -0.004(4) -0.001(4)
C23 0.038(5) 0.025(4) 0.027(4) 0.004(3) -0.010(4) -0.011(4)
C24 0.020(4) 0.034(5) 0.026(4) 0.014(3) -0.001(3) 0.000(3)
C25 0.019(4) 0.032(4) 0.017(3) -0.001(3) 0.004(3) 0.003(3)
O1 0.034(4) 0.043(4) 0.031(3) 0.016(3) 0.010(3) 0.006(3)
C26 0.033(6) 0.131(14) 0.056(8) 0.049(9) 0.018(6) 0.024(8)
C27 0.043(7) 0.072(8) 0.037(6) 0.020(5) 0.006(5) 0.022(6)
C28 0.035(6) 0.055(7) 0.038(5) 0.023(5) 0.010(4) 0.008(5)
C29 0.040(6) 0.038(5) 0.040(5) 0.012(4) 0.002(4) 0.005(4)

loop_
_atom_type_symbol
_atom_type_description
_atom_type_scat_dispersion_real
_atom_type_scat_dispersion_imag
_atom_type_scat_source
C C 0.0033 0.0016 'International Tables Vol C Tables 4.2.6.8 and 6.1.1.4'
H H 0.0000 0.0000 'International Tables Vol C Tables 4.2.6.8 and 6.1.1.4'
N N 0.0061 0.0033 'International Tables Vol C Tables 4.2.6.8 and 6.1.1.4'
O O 0.0106 0.0060 'International Tables Vol C Tables 4.2.6.8 and 6.1.1.4'
Si Si 0.0817 0.0704 'International Tables Vol C Tables 4.2.6.8 and 6.1.1.4'
K K 0.2009 0.2494 'International Tables Vol C Tables 4.2.6.8 and 6.1.1.4'
Y Y -2.7962 3.5667 'International Tables Vol C Tables 4.2.6.8 and 6.1.1.4'

loop_
_geom_angle_atom_site_label_1
_geom_angle_atom_site_label_2
_geom_angle_atom_site_label_3
_geom_angle
_geom_angle_site_symmetry_1
_geom_angle_site_symmetry_3
N3 Y1 N1 115.2(2) . .
N3 Y1 N2 108.2(2) . .
N1 Y1 N2 117.5(2) . .
N3 Y1 C19 101.9(2) . .
N1 Y1 C19 113.6(2) . .
N2 Y1 C19 98.0(2) . .
N3 Y1 Si3 28.85(17) . .
N1 Y1 Si3 101.33(16) . .
N2 Y1 Si3 134.83(17) . .
C19 Y1 Si3 85.82(18) . .
N3 Y1 Si1 139.99(17) . .
N1 Y1 Si1 28.56(16) . .
N2 Y1 Si1 107.51(17) . .
C19 Y1 Si1 90.33(18) . .
Si3 Y1 Si1 117.50(6) . .
N3 Y1 Si5 108.56(17) . .
N1 Y1 Si5 96.06(17) . .
N2 Y1 Si5 26.05(17) . .
C19 Y1 Si5 122.12(18) . .
Si3 Y1 Si5 137.07(6) . .
Si1 Y1 Si5 95.97(6) . .
O1 K1 C20 97.3(2) . 2_545
O1 K1 C23 165.5(3) . .
C20 K1 C23 96.8(2) 2_545 .
O1 K1 C19 106.3(2) . 2_545
C20 K1 C19 26.44(19) 2_545 2_545
C23 K1 C19 85.1(2) . 2_545
O1 K1 C21 72.6(2) . 2_545
C20 K1 C21 25.12(19) 2_545 2_545
C23 K1 C21 121.7(2) . 2_545
C19 K1 C21 44.75(19) 2_545 2_545
O1 K1 C24 141.9(2) . .
C20 K1 C24 120.7(2) 2_545 .
C23 K1 C24 23.9(2) . .
C19 K1 C24 107.5(2) 2_545 .
C21 K1 C24 145.5(2) 2_545 .
O1 K1 C15 73.3(2) . 1_455
C20 K1 C15 165.5(2) 2_545 1_455
C23 K1 C15 92.2(2) . 1_455
C19 K1 C15 144.9(2) 2_545 1_455
C21 K1 C15 145.2(2) 2_545 1_455
C24 K1 C15 69.1(2) . 1_455
N1 Si1 C2 112.3(4) . .
N1 Si1 C3 117.3(4) . .
C2 Si1 C3 105.3(4) . .
N1 Si1 C1 108.9(3) . .
C2 Si1 C1 107.5(4) . .
C3 Si1 C1 104.8(4) . .
N1 Si1 Y1 39.6(2) . .
C2 Si1 Y1 106.6(3) . .
C3 Si1 Y1 146.8(3) . .
C1 Si1 Y1 74.1(3) . .
N1 Si2 C6 112.4(4) . .
N1 Si2 C4 111.4(4) . .
C6 Si2 C4 107.2(5) . .
N1 Si2 C5 114.8(4) . .
C6 Si2 C5 104.0(5) . .
C4 Si2 C5 106.4(5) . .
N3 Si3 C9 112.5(4) . .
N3 Si3 C8 116.3(4) . .
C9 Si3 C8 106.9(5) . .
N3 Si3 C7 109.2(3) . .
C9 Si3 C7 106.1(4) . .
C8 Si3 C7 105.3(4) . .
N3 Si3 Y1 38.7(2) . .
C9 Si3 Y1 116.4(3) . .
C8 Si3 Y1 135.9(3) . .
C7 Si3 Y1 71.4(3) . .
N3 Si4 C10 111.1(4) . .
N3 Si4 C12 112.1(4) . .
C10 Si4 C12 106.7(5) . .
N3 Si4 C11 115.3(4) . .
C10 Si4 C11 105.6(5) . .
C12 Si4 C11 105.4(5) . .
N2 Si5 C14 114.8(4) . .
N2 Si5 C13 110.6(4) . .
C14 Si5 C13 104.8(4) . .
N2 Si5 C15 113.4(4) . .
C14 Si5 C15 107.1(4) . .
C13 Si5 C15 105.4(4) . .
N2 Si5 Y1 36.3(2) . .
C14 Si5 Y1 123.8(3) . .
C13 Si5 Y1 74.4(3) . .
C15 Si5 Y1 127.7(3) . .
N2 Si6 C16 114.4(4) . .
N2 Si6 C18 111.0(4) . .
C16 Si6 C18 107.6(4) . .
N2 Si6 C17 114.2(4) . .
C16 Si6 C17 102.8(4) . .
C18 Si6 C17 106.1(4) . .
Si1 N1 Si2 119.0(4) . .
Si1 N1 Y1 111.9(3) . .
Si2 N1 Y1 128.9(3) . .
Si5 N2 Si6 118.3(4) . .
Si5 N2 Y1 117.6(3) . .
Si6 N2 Y1 123.9(3) . .
Si4 N3 Si3 121.5(4) . .
Si4 N3 Y1 126.0(3) . .
Si3 N3 Y1 112.5(3) . .
Si1 C1 H1A 109.5 . .
Si1 C1 H1B 109.5 . .
H1A C1 H1B 109.5 . .
Si1 C1 H1C 109.5 . .
H1A C1 H1C 109.5 . .
H1B C1 H1C 109.5 . .
Si1 C2 H2A 109.5 . .
Si1 C2 H2B 109.5 . .
H2A C2 H2B 109.5 . .
Si1 C2 H2C 109.5 . .
H2A C2 H2C 109.5 . .
H2B C2 H2C 109.5 . .
Si1 C3 H3A 109.5 . .
Si1 C3 H3B 109.5 . .
H3A C3 H3B 109.5 . .
Si1 C3 H3C 109.5 . .
H3A C3 H3C 109.5 . .
H3B C3 H3C 109.5 . .
Si2 C4 H4A 109.5 . .
Si2 C4 H4B 109.5 . .
H4A C4 H4B 109.5 . .
Si2 C4 H4C 109.5 . .
H4A C4 H4C 109.5 . .
H4B C4 H4C 109.5 . .
Si2 C5 H5A 109.5 . .
Si2 C5 H5B 109.5 . .
H5A C5 H5B 109.5 . .
Si2 C5 H5C 109.5 . .
H5A C5 H5C 109.5 . .
H5B C5 H5C 109.5 . .
Si2 C6 H6A 109.5 . .
Si2 C6 H6B 109.5 . .
H6A C6 H6B 109.5 . .
Si2 C6 H6C 109.5 . .
H6A C6 H6C 109.5 . .
H6B C6 H6C 109.5 . .
Si3 C7 H7A 109.5 . .
Si3 C7 H7B 109.5 . .
H7A C7 H7B 109.5 . .
Si3 C7 H7C 109.5 . .
H7A C7 H7C 109.5 . .
H7B C7 H7C 109.5 . .
Si3 C8 H8A 109.5 . .
Si3 C8 H8B 109.5 . .
H8A C8 H8B 109.5 . .
Si3 C8 H8C 109.5 . .
H8A C8 H8C 109.5 . .
H8B C8 H8C 109.5 . .
Si3 C9 H9A 109.5 . .
Si3 C9 H9B 109.5 . .
H9A C9 H9B 109.5 . .
Si3 C9 H9C 109.5 . .
H9A C9 H9C 109.5 . .
H9B C9 H9C 109.5 . .
Si4 C10 H10A 109.5 . .
Si4 C10 H10B 109.5 . .
H10A C10 H10B 109.5 . .
Si4 C10 H10C 109.5 . .
H10A C10 H10C 109.5 . .
H10B C10 H10C 109.5 . .
Si4 C11 H11A 109.5 . .
Si4 C11 H11B 109.5 . .
H11A C11 H11B 109.5 . .
Si4 C11 H11C 109.5 . .
H11A C11 H11C 109.5 . .
H11B C11 H11C 109.5 . .
Si4 C12 H12A 109.5 . .
Si4 C12 H12B 109.5 . .
H12A C12 H12B 109.5 . .
Si4 C12 H12C 109.5 . .
H12A C12 H12C 109.5 . .
H12B C12 H12C 109.5 . .
Si5 C13 H13A 109.5 . .
Si5 C13 H13B 109.5 . .
H13A C13 H13B 109.5 . .
Si5 C13 H13C 109.5 . .
H13A C13 H13C 109.5 . .
H13B C13 H13C 109.5 . .
Si5 C14 H14A 109.5 . .
Si5 C14 H14B 109.5 . .
H14A C14 H14B 109.5 . .
Si5 C14 H14C 109.5 . .
H14A C14 H14C 109.5 . .
H14B C14 H14C 109.5 . .
Si5 C15 H15A 109.5 . .
Si5 C15 H15B 109.5 . .
H15A C15 H15B 109.5 . .
Si5 C15 H15C 109.5 . .
H15A C15 H15C 109.5 . .
H15B C15 H15C 109.5 . .
Si6 C16 H16A 109.5 . .
Si6 C16 H16B 109.5 . .
H16A C16 H16B 109.5 . .
Si6 C16 H16C 109.5 . .
H16A C16 H16C 109.5 . .
H16B C16 H16C 109.5 . .
Si6 C17 H17A 109.5 . .
Si6 C17 H17B 109.5 . .
H17A C17 H17B 109.5 . .
Si6 C17 H17C 109.5 . .
H17A C17 H17C 109.5 . .
H17B C17 H17C 109.5 . .
Si6 C18 H18A 109.5 . .
Si6 C18 H18B 109.5 . .
H18A C18 H18B 109.5 . .
Si6 C18 H18C 109.5 . .
H18A C18 H18C 109.5 . .
H18B C18 H18C 109.5 . .
C20 C19 Y1 133.0(5) . .
C20 C19 K1 71.5(4) . 2
Y1 C19 K1 154.2(3) . 2
C20 C19 H19A 104.0 . .
Y1 C19 H19A 104.0 . .
K1 C19 H19A 71.5 2 .
C20 C19 H19B 104.0 . .
Y1 C19 H19B 104.0 . .
K1 C19 H19B 55.4 2 .
H19A C19 H19B 105.4 . .
C25 C20 C21 115.7(7) . .
C25 C20 C19 123.1(7) . .
C21 C20 C19 121.2(7) . .
C25 C20 K1 99.9(5) . 2
C21 C20 K1 86.7(5) . 2
C19 C20 K1 82.1(4) . 2
C22 C21 C20 121.7(8) . .
C22 C21 K1 111.2(5) . 2
C20 C21 K1 68.2(4) . 2
C22 C21 H21 119.1 . .
C20 C21 H21 119.1 . .
K1 C21 H21 90.6 2 .
C23 C22 C21 120.8(8) . .
C23 C22 H22 119.6 . .
C21 C22 H22 119.6 . .
C22 C23 C24 118.6(8) . .
C22 C23 K1 101.8(6) . .
C24 C23 K1 88.8(5) . .
C22 C23 H23 120.7 . .
C24 C23 H23 120.7 . .
K1 C23 H23 79.7 . .
C23 C24 C25 121.8(8) . .
C23 C24 K1 67.2(5) . .
C25 C24 K1 112.4(5) . .
C23 C24 H24 119.1 . .
C25 C24 H24 119.1 . .
K1 C24 H24 90.4 . .
C24 C25 C20 121.3(8) . .
C24 C25 H25 119.4 . .
C20 C25 H25 119.4 . .
C26 O1 C29 106.6(8) . .
C26 O1 K1 121.5(6) . .
C29 O1 K1 131.3(6) . .
O1 C26 C27 109.1(10) . .
O1 C26 H26A 109.9 . .
C27 C26 H26A 109.9 . .
O1 C26 H26B 109.9 . .
C27 C26 H26B 109.9 . .
H26A C26 H26B 108.3 . .
C26 C27 C28 104.7(9) . .
C26 C27 H27A 110.8 . .
C28 C27 H27A 110.8 . .
C26 C27 H27B 110.8 . .
C28 C27 H27B 110.8 . .
H27A C27 H27B 108.9 . .
C27 C28 C29 103.3(9) . .
C27 C28 H28A 111.1 . .
C29 C28 H28A 111.1 . .
C27 C28 H28B 111.1 . .
C29 C28 H28B 111.1 . .
H28A C28 H28B 109.1 . .
O1 C29 C28 105.1(9) . .
O1 C29 H29A 110.7 . .
C28 C29 H29A 110.7 . .
O1 C29 H29B 110.7 . .
C28 C29 H29B 110.7 . .
H29A C29 H29B 108.8 . .

loop_
_geom_bond_atom_site_label_1
_geom_bond_atom_site_label_2
_geom_bond_distance
_geom_bond_site_symmetry_2
Y1 N3 2.238(6) .
Y1 N1 2.275(6) .
Y1 N2 2.293(6) .
Y1 C19 2.528(8) .
Y1 Si3 3.311(2) .
Y1 Si1 3.316(2) .
Y1 Si5 3.431(2) .
K1 O1 2.626(7) .
K1 C20 3.101(7) 2_545
K1 C23 3.148(9) .
K1 C19 3.239(8) 2_545
K1 C21 3.334(9) 2_545
K1 C24 3.413(9) .
K1 C15 3.522(9) 1_455
Si1 N1 1.708(7) .
Si1 C2 1.871(9) .
Si1 C3 1.883(8) .
Si1 C1 1.889(8) .
Si2 N1 1.730(7) .
Si2 C6 1.874(10) .
Si2 C4 1.885(11) .
Si2 C5 1.889(10) .
Si3 N3 1.729(7) .
Si3 C9 1.864(9) .
Si3 C8 1.873(9) .
Si3 C7 1.904(9) .
Si4 N3 1.713(7) .
Si4 C10 1.859(10) .
Si4 C12 1.875(10) .
Si4 C11 1.882(10) .
Si5 N2 1.700(7) .
Si5 C14 1.874(9) .
Si5 C13 1.879(8) .
Si5 C15 1.905(9) .
Si6 N2 1.730(7) .
Si6 C16 1.868(11) .
Si6 C18 1.892(9) .
Si6 C17 1.898(9) .
C1 H1A 0.9800 .
C1 H1B 0.9800 .
C1 H1C 0.9800 .
C2 H2A 0.9800 .
C2 H2B 0.9800 .
C2 H2C 0.9800 .
C3 H3A 0.9800 .
C3 H3B 0.9800 .
C3 H3C 0.9800 .
C4 H4A 0.9800 .
C4 H4B 0.9800 .
C4 H4C 0.9800 .
C5 H5A 0.9800 .
C5 H5B 0.9800 .
C5 H5C 0.9800 .
C6 H6A 0.9800 .
C6 H6B 0.9800 .
C6 H6C 0.9800 .
C7 H7A 0.9800 .
C7 H7B 0.9800 .
C7 H7C 0.9800 .
C8 H8A 0.9800 .
C8 H8B 0.9800 .
C8 H8C 0.9800 .
C9 H9A 0.9800 .
C9 H9B 0.9800 .
C9 H9C 0.9800 .
C10 H10A 0.9800 .
C10 H10B 0.9800 .
C10 H10C 0.9800 .
C11 H11A 0.9800 .
C11 H11B 0.9800 .
C11 H11C 0.9800 .
C12 H12A 0.9800 .
C12 H12B 0.9800 .
C12 H12C 0.9800 .
C13 H13A 0.9800 .
C13 H13B 0.9800 .
C13 H13C 0.9800 .
C14 H14A 0.9800 .
C14 H14B 0.9800 .
C14 H14C 0.9800 .
C15 H15A 0.9800 .
C15 H15B 0.9800 .
C15 H15C 0.9800 .
C16 H16A 0.9800 .
C16 H16B 0.9800 .
C16 H16C 0.9800 .
C17 H17A 0.9800 .
C17 H17B 0.9800 .
C17 H17C 0.9800 .
C18 H18A 0.9800 .
C18 H18B 0.9800 .
C18 H18C 0.9800 .
C19 C20 1.456(10) .
C19 K1 3.239(8) 2
C19 H19A 0.9900 .
C19 H19B 0.9900 .
C20 C25 1.410(11) .
C20 C21 1.418(11) .
C20 K1 3.101(7) 2
C21 C22 1.398(12) .
C21 K1 3.334(9) 2
C21 H21 0.9500 .
C22 C23 1.365(14) .
C22 H22 0.9500 .
C23 C24 1.385(14) .
C23 H23 0.9500 .
C24 C25 1.382(12) .
C24 H24 0.9500 .
C25 H25 0.9500 .
O1 C26 1.443(14) .
O1 C29 1.420(13) .
C26 C27 1.474(16) .
C26 H26A 0.9900 .
C26 H26B 0.9900 .
C27 C28 1.508(15) .
C27 H27A 0.9900 .
C27 H27B 0.9900 .
C28 C29 1.518(15) .
C28 H28A 0.9900 .
C28 H28B 0.9900 .
C29 H29A 0.9900 .
C29 H29B 0.9900 .

loop_
_geom_torsion_atom_site_label_1
_geom_torsion_atom_site_label_2
_geom_torsion_atom_site_label_3
_geom_torsion_atom_site_label_4
_geom_torsion
_geom_torsion_site_symmetry_1
_geom_torsion_site_symmetry_4
N3 Y1 Si1 N1 -36.8(4) . .
N2 Y1 Si1 N1 115.6(4) . .
C19 Y1 Si1 N1 -145.9(4) . .
Si3 Y1 Si1 N1 -60.5(4) . .
Si5 Y1 Si1 N1 91.7(4) . .
N3 Y1 Si1 C2 68.4(4) . .
N1 Y1 Si1 C2 105.2(4) . .
N2 Y1 Si1 C2 -139.2(3) . .
C19 Y1 Si1 C2 -40.7(3) . .
Si3 Y1 Si1 C2 44.7(3) . .
Si5 Y1 Si1 C2 -163.1(3) . .
N3 Y1 Si1 C3 -94.6(6) . .
N1 Y1 Si1 C3 -57.9(7) . .
N2 Y1 Si1 C3 57.8(6) . .
C19 Y1 Si1 C3 156.2(6) . .
Si3 Y1 Si1 C3 -118.3(6) . .
Si5 Y1 Si1 C3 33.9(6) . .
N3 Y1 Si1 C1 172.4(4) . .
N1 Y1 Si1 C1 -150.8(5) . .
N2 Y1 Si1 C1 -35.2(3) . .
C19 Y1 Si1 C1 63.3(3) . .
Si3 Y1 Si1 C1 148.8(3) . .
Si5 Y1 Si1 C1 -59.1(3) . .
N1 Y1 Si3 N3 122.5(4) . .
N2 Y1 Si3 N3 -27.1(4) . .
C19 Y1 Si3 N3 -124.2(4) . .
Si1 Y1 Si3 N3 147.6(3) . .
Si5 Y1 Si3 N3 10.6(4) . .
N3 Y1 Si3 C9 93.6(5) . .
N1 Y1 Si3 C9 -143.9(4) . .
N2 Y1 Si3 C9 66.5(5) . .
C19 Y1 Si3 C9 -30.6(4) . .
Si1 Y1 Si3 C9 -118.8(4) . .
Si5 Y1 Si3 C9 104.2(4) . .
N3 Y1 Si3 C8 -74.3(6) . .
N1 Y1 Si3 C8 48.2(5) . .
N2 Y1 Si3 C8 -101.4(5) . .
C19 Y1 Si3 C8 161.5(5) . .
Si1 Y1 Si3 C8 73.3(5) . .
Si5 Y1 Si3 C8 -63.7(5) . .
N3 Y1 Si3 C7 -167.3(5) . .
N1 Y1 Si3 C7 -44.8(3) . .
N2 Y1 Si3 C7 165.6(4) . .
C19 Y1 Si3 C7 68.5(3) . .
Si1 Y1 Si3 C7 -19.7(3) . .
Si5 Y1 Si3 C7 -156.7(3) . .
N3 Y1 Si5 N2 -93.7(4) . .
N1 Y1 Si5 N2 147.1(4) . .
C19 Y1 Si5 N2 24.2(4) . .
Si3 Y1 Si5 N2 -99.1(4) . .
Si1 Y1 Si5 N2 118.4(4) . .
N3 Y1 Si5 C14 -6.9(4) . .
N1 Y1 Si5 C14 -126.2(4) . .
N2 Y1 Si5 C14 86.8(5) . .
C19 Y1 Si5 C14 111.0(4) . .
Si3 Y1 Si5 C14 -12.3(4) . .
Si1 Y1 Si5 C14 -154.9(4) . .
N3 Y1 Si5 C13 90.6(3) . .
N1 Y1 Si5 C13 -28.6(3) . .
N2 Y1 Si5 C13 -175.7(5) . .
C19 Y1 Si5 C13 -151.5(4) . .
Si3 Y1 Si5 C13 85.3(3) . .
Si1 Y1 Si5 C13 -57.3(3) . .
N3 Y1 Si5 C15 -171.8(4) . .
N1 Y1 Si5 C15 69.0(4) . .
N2 Y1 Si5 C15 -78.1(5) . .
C19 Y1 Si5 C15 -53.9(4) . .
Si3 Y1 Si5 C15 -177.1(4) . .
Si1 Y1 Si5 C15 40.3(4) . .
C2 Si1 N1 Si2 86.7(5) . .
C3 Si1 N1 Si2 -35.6(6) . .
C1 Si1 N1 Si2 -154.3(4) . .
Y1 Si1 N1 Si2 175.9(6) . .
C2 Si1 N1 Y1 -89.2(4) . .
C3 Si1 N1 Y1 148.5(4) . .
C1 Si1 N1 Y1 29.8(4) . .
C6 Si2 N1 Si1 -173.5(5) . .
C4 Si2 N1 Si1 -53.2(6) . .
C5 Si2 N1 Si1 67.8(6) . .
C6 Si2 N1 Y1 1.6(6) . .
C4 Si2 N1 Y1 121.9(5) . .
C5 Si2 N1 Y1 -117.1(5) . .
N3 Y1 N1 Si1 154.8(3) . .
N2 Y1 N1 Si1 -75.7(4) . .
C19 Y1 N1 Si1 37.7(4) . .
Si3 Y1 N1 Si1 128.1(3) . .
Si5 Y1 N1 Si1 -91.4(3) . .
N3 Y1 N1 Si2 -20.6(5) . .
N2 Y1 N1 Si2 108.8(4) . .
C19 Y1 N1 Si2 -137.7(4) . .
Si3 Y1 N1 Si2 -47.3(5) . .
Si1 Y1 N1 Si2 -175.4(7) . .
Si5 Y1 N1 Si2 93.2(4) . .
C14 Si5 N2 Si6 71.2(5) . .
C13 Si5 N2 Si6 -170.5(4) . .
C15 Si5 N2 Si6 -52.4(5) . .
Y1 Si5 N2 Si6 -174.9(7) . .
C14 Si5 N2 Y1 -113.8(4) . .
C13 Si5 N2 Y1 4.5(5) . .
C15 Si5 N2 Y1 122.6(4) . .
C16 Si6 N2 Si5 -147.2(4) . .
C18 Si6 N2 Si5 90.8(5) . .
C17 Si6 N2 Si5 -29.1(6) . .
C16 Si6 N2 Y1 38.2(5) . .
C18 Si6 N2 Y1 -83.8(5) . .
C17 Si6 N2 Y1 156.3(4) . .
N3 Y1 N2 Si5 95.1(4) . .
N1 Y1 N2 Si5 -37.5(4) . .
C19 Y1 N2 Si5 -159.5(4) . .
Si3 Y1 N2 Si5 108.5(3) . .
Si1 Y1 N2 Si5 -66.6(4) . .
N3 Y1 N2 Si6 -90.2(4) . .
N1 Y1 N2 Si6 137.1(4) . .
C19 Y1 N2 Si6 15.2(4) . .
Si3 Y1 N2 Si6 -76.9(4) . .
Si1 Y1 N2 Si6 108.0(4) . .
Si5 Y1 N2 Si6 174.6(7) . .
C10 Si4 N3 Si3 114.6(5) . .
C12 Si4 N3 Si3 -126.1(5) . .
C11 Si4 N3 Si3 -5.5(7) . .
C10 Si4 N3 Y1 -66.0(5) . .
C12 Si4 N3 Y1 53.2(6) . .
C11 Si4 N3 Y1 173.8(5) . .
C9 Si3 N3 Si4 74.7(6) . .
C8 Si3 N3 Si4 -48.9(6) . .
C7 Si3 N3 Si4 -167.9(4) . .
Y1 Si3 N3 Si4 179.4(6) . .
C9 Si3 N3 Y1 -104.7(4) . .
C8 Si3 N3 Y1 131.7(4) . .
C7 Si3 N3 Y1 12.7(5) . .
N1 Y1 N3 Si4 114.6(4) . .
N2 Y1 N3 Si4 -19.3(5) . .
C19 Y1 N3 Si4 -121.9(4) . .
Si3 Y1 N3 Si4 -179.4(7) . .
Si1 Y1 N3 Si4 133.0(3) . .
Si5 Y1 N3 Si4 8.2(4) . .
N1 Y1 N3 Si3 -66.1(4) . .
N2 Y1 N3 Si3 160.1(3) . .
C19 Y1 N3 Si3 57.5(4) . .
Si1 Y1 N3 Si3 -47.6(5) . .
Si5 Y1 N3 Si3 -172.4(3) . .
N3 Y1 C19 C20 -114.3(7) . .
N1 Y1 C19 C20 10.3(8) . .
N2 Y1 C19 C20 135.1(7) . .
Si3 Y1 C19 C20 -90.2(7) . .
Si1 Y1 C19 C20 27.3(7) . .
Si5 Y1 C19 C20 124.6(7) . .
N3 Y1 C19 K1 86.8(7) . 2
N1 Y1 C19 K1 -148.5(6) . 2
N2 Y1 C19 K1 -23.8(7) . 2
Si3 Y1 C19 K1 110.9(7) . 2
Si1 Y1 C19 K1 -131.5(7) . 2
Si5 Y1 C19 K1 -34.3(8) . 2
Y1 C19 C20 C25 92.9(9) . .
K1 C19 C20 C25 -96.7(7) 2 .
Y1 C19 C20 C21 -89.3(9) . .
K1 C19 C20 C21 81.2(7) 2 .
Y1 C19 C20 K1 -170.5(6) . 2
C25 C20 C21 C22 -2.8(11) . .
C19 C20 C21 C22 179.2(7) . .
K1 C20 C21 C22 -102.1(8) 2 .
C25 C20 C21 K1 99.4(6) . 2
C19 C20 C21 K1 -78.6(6) . 2
C20 C21 C22 C23 2.4(13) . .
K1 C21 C22 C23 -74.4(9) 2 .
C21 C22 C23 C24 -1.0(13) . .
C21 C22 C23 K1 -96.2(8) . .
O1 K1 C23 C22 135.6(9) . .
C20 K1 C23 C22 -57.9(6) 2_545 .
C19 K1 C23 C22 -81.7(6) 2_545 .
C21 K1 C23 C22 -54.6(6) 2_545 .
C24 K1 C23 C22 119.0(8) . .
C15 K1 C23 C22 133.5(6) 1_455 .
O1 K1 C23 C24 16.5(13) . .
C20 K1 C23 C24 -176.9(5) 2_545 .
C19 K1 C23 C24 159.3(6) 2_545 .
C21 K1 C23 C24 -173.6(5) 2_545 .
C15 K1 C23 C24 14.4(6) 1_455 .
C22 C23 C24 C25 0.3(13) . .
K1 C23 C24 C25 103.0(8) . .
C22 C23 C24 K1 -102.8(8) . .
O1 K1 C24 C23 -173.4(5) . .
C20 K1 C24 C23 3.6(6) 2_545 .
C19 K1 C24 C23 -21.7(6) 2_545 .
C21 K1 C24 C23 9.6(7) 2_545 .
C15 K1 C24 C23 -164.5(6) 1_455 .
O1 K1 C24 C25 70.2(7) . .
C20 K1 C24 C25 -112.8(6) 2_545 .
C23 K1 C24 C25 -116.4(9) . .
C19 K1 C24 C25 -138.1(6) 2_545 .
C21 K1 C24 C25 -106.8(6) 2_545 .
C15 K1 C24 C25 79.0(6) 1_455 .
C23 C24 C25 C20 -0.8(13) . .
K1 C24 C25 C20 75.4(8) . .
C21 C20 C25 C24 2.0(11) . .
C19 C20 C25 C24 180.0(7) . .
K1 C20 C25 C24 93.1(8) 2 .
C20 K1 O1 C26 75.1(11) 2_545 .
C23 K1 O1 C26 -118.4(13) . .
C19 K1 O1 C26 100.5(11) 2_545 .
C21 K1 O1 C26 70.6(11) 2_545 .
C24 K1 O1 C26 -107.6(11) . .
C15 K1 O1 C26 -116.2(11) 1_455 .
C20 K1 O1 C29 -114.6(9) 2_545 .
C23 K1 O1 C29 52.0(15) . .
C19 K1 O1 C29 -89.1(9) 2_545 .
C21 K1 O1 C29 -119.0(9) 2_545 .
C24 K1 O1 C29 62.8(10) . .
C15 K1 O1 C29 54.2(9) 1_455 .
C29 O1 C26 C27 -18.1(17) . .
K1 O1 C26 C27 154.3(10) . .
O1 C26 C27 C28 -3.0(18) . .
C26 C27 C28 C29 21.3(15) . .
C26 O1 C29 C28 31.6(13) . .
K1 O1 C29 C28 -139.9(7) . .
C27 C28 C29 O1 -32.9(12) . .
